data_7716386
loop_
_publ_author_name
'Ogungbade, Taofeek'
'Uland, Charles'
'Li, Longji'
'Wang, Luhan'
'Pansuria, Kareena'
'Relva, Carolina'
'Barn, Gregory'
'Kaur, Simrat Jeet'
'Norris, Paulin'
'Yan, Bangbo'

_publ_section_title
;
 Carbonic anhydrase-mimicking metal-organic frameworks built from amino
 acid and cadmium ions.
;
_journal_issue 27
_journal_name_full 'Dalton transactions (Cambridge, England : 2003)'
_journal_page_first 11228
_journal_page_last 11231
_journal_paper_doi 10.1039/d4dt01456a
_journal_volume 53
_journal_year 2024
_chemical_absolute_configuration rmad
_chemical_formula_sum 'C12 H14 Cd2 N6 O4'
_chemical_formula_weight 531.09
_space_group_crystal_system monoclinic
_space_group_IT_number 4
_space_group_name_Hall 'P 2yb'
_space_group_name_H-M_alt 'P 1 21 1'
_atom_sites_solution_hydrogens geom
_audit_creation_method SHELXL-2019/3
_audit_update_record
;
2024-05-15 deposited with the CCDC.	2024-06-17 downloaded from the CCDC.
;
_cell_angle_alpha 90
_cell_angle_beta 90.4940(10)
_cell_angle_gamma 90
_cell_formula_units_Z 2
_cell_length_a 8.13520(10)
_cell_length_b 10.7178(2)
_cell_length_c 8.41520(10)
_cell_measurement_reflns_used 8148
_cell_measurement_temperature 296(2)
_cell_measurement_theta_max 32.34
_cell_measurement_theta_min 3.08
_cell_volume 733.706(19)
_computing_cell_refinement 'Bruker SAINT'
_computing_data_collection 'Bruker APEX2'
_computing_data_reduction 'Bruker SAINT'
_computing_molecular_graphics 'Bruker SHELXTL'
_computing_publication_material 'Bruker SHELXTL'
_computing_structure_refinement 'SHELXL-2019/2 (Sheldrick, 2019)'
_computing_structure_solution 'SHELXT 2014/5 (Sheldrick, 2014)'
_diffrn_ambient_temperature 296(2)
_diffrn_measured_fraction_theta_full 1.000
_diffrn_measured_fraction_theta_max 0.999
_diffrn_measurement_device_type 'Bruker APEX-II CCD'
_diffrn_measurement_method '\f and \w scans'
_diffrn_radiation_type MoK\a
_diffrn_radiation_wavelength 0.71073
_diffrn_reflns_av_R_equivalents 0.0534
_diffrn_reflns_av_unetI/netI 0.0389
_diffrn_reflns_Laue_measured_fraction_full 1.000
_diffrn_reflns_Laue_measured_fraction_max 0.999
_diffrn_reflns_limit_h_max 12
_diffrn_reflns_limit_h_min -12
_diffrn_reflns_limit_k_max 16
_diffrn_reflns_limit_k_min -16
_diffrn_reflns_limit_l_max 12
_diffrn_reflns_limit_l_min -12
_diffrn_reflns_number 32922
_diffrn_reflns_point_group_measured_fraction_full 1.000
_diffrn_reflns_point_group_measured_fraction_max 0.998
_diffrn_reflns_theta_full 25.242
_diffrn_reflns_theta_max 32.449
_diffrn_reflns_theta_min 2.420
_exptl_absorpt_coefficient_mu 2.932
_exptl_absorpt_correction_T_max 0.7464
_exptl_absorpt_correction_T_min 0.7062
_exptl_absorpt_correction_type multi-scan
_exptl_crystal_colour colourless
_exptl_crystal_density_diffrn 2.404
_exptl_crystal_description sheet
_exptl_crystal_F_000 512
_exptl_crystal_size_max 0.040
_exptl_crystal_size_mid 0.020
_exptl_crystal_size_min 0.010
_refine_diff_density_max 0.514
_refine_diff_density_min -0.490
_refine_diff_density_rms 0.108
_refine_ls_abs_structure_details
; 
 Flack x determined using 2129 quotients [(I+)-(I-)]/[(I+)+(I-)] 
 (Parsons, Flack and Wagner, Acta Cryst. B69 (2013) 249-259). 
;
_refine_ls_abs_structure_Flack 0.023(14)
_refine_ls_extinction_method none
_refine_ls_goodness_of_fit_ref 1.026
_refine_ls_hydrogen_treatment constr
_refine_ls_matrix_type full
_refine_ls_number_parameters 217
_refine_ls_number_reflns 5292
_refine_ls_number_restraints 1
_refine_ls_restrained_S_all 1.026
_refine_ls_R_factor_all 0.0323
_refine_ls_R_factor_gt 0.0256
_refine_ls_shift/su_max 0.001
_refine_ls_shift/su_mean 0.000
_refine_ls_structure_factor_coef Fsqd
_refine_ls_weighting_details 'w=1/[\s^2^(Fo^2^)+(0.0159P)^2^] where P=(Fo^2^+2Fc^2^)/3'
_refine_ls_weighting_scheme calc
_refine_ls_wR_factor_gt 0.0422
_refine_ls_wR_factor_ref 0.0443
_reflns_Friedel_coverage 0.910
_reflns_Friedel_fraction_full 1.000
_reflns_Friedel_fraction_max 0.997
_reflns_number_gt 4822
_reflns_number_total 5292
_reflns_threshold_expression 'I > 2\s(I)'
_cod_data_source_file d4dt01456a2.cif
_cod_data_source_block Cr23051202Rep2_0m_a
_cod_depositor_comments 'Adding full bibliography for 7716385--7716386.cif.'
_cod_original_sg_symbol_H-M 'P 21'
_cod_database_code 7716386
_shelx_shelxl_version_number 2019/3
_shelx_space_group_comment
; 
The symmetry employed for this shelxl refinement is uniquely defined 
by the following loop, which should always be used as a source of 
symmetry information in preference to the above space-group names. 
They are only intended as comments. 
;
_shelx_estimated_absorpt_t_min 0.892
_shelx_estimated_absorpt_t_max 0.971

loop_
_space_group_symop_operation_xyz
'x, y, z'
'-x, y+1/2, -z'

loop_
_atom_site_label
_atom_site_type_symbol
_atom_site_fract_x
_atom_site_fract_y
_atom_site_fract_z
_atom_site_U_iso_or_equiv
_atom_site_adp_type
_atom_site_occupancy
_atom_site_site_symmetry_order
_atom_site_calc_flag
_atom_site_refinement_flags_posn
_atom_site_refinement_flags_adp
_atom_site_refinement_flags_occupancy
_atom_site_disorder_assembly
_atom_site_disorder_group
O2 O 0.5926(3) 0.5855(3) 0.7238(3) 0.0213(6) Uani 1 1 d . . . . .
O1 O 0.3652(3) 0.5033(3) 0.6238(4) 0.0263(7) Uani 1 1 d . . . . .
C6 C 0.4939(5) 0.5677(4) 0.6104(5) 0.0165(8) Uani 1 1 d . . . . .
C1 C 0.5284(5) 0.6222(4) 0.4467(5) 0.0193(8) Uani 1 1 d . . . . .
H1 H 0.424664 0.652464 0.400985 0.023 Uiso 1 1 calc R U . . .
Cd1 Cd 1.14909(3) 0.17894(2) 0.35559(4) 0.01857(7) Uani 1 1 d . . . . .
Cd2 Cd 0.61997(3) -0.04296(2) 0.11020(4) 0.01749(6) Uani 1 1 d . . . . .
O3 O 1.1964(4) 0.3045(3) 0.1161(4) 0.0232(6) Uani 1 1 d . . . . .
O4 O 1.1787(4) 0.3140(3) -0.1453(4) 0.0257(7) Uani 1 1 d . . . . .
N1 N 0.9547(4) 0.3169(4) 0.4163(5) 0.0262(9) Uani 1 1 d . . . . .
N2 N 0.8672(4) 0.5059(3) 0.4910(4) 0.0219(8) Uani 1 1 d . . . . .
N3 N 0.6437(4) 0.7289(3) 0.4606(5) 0.0241(8) Uani 1 1 d . . . . .
H3A H 0.589840 0.796579 0.492659 0.029 Uiso 1 1 calc R U . . .
H3B H 0.687773 0.745181 0.366420 0.029 Uiso 1 1 calc R U . . .
N4 N 0.5788(4) 0.3227(3) -0.0790(5) 0.0228(8) Uani 1 1 d . . . . .
N5 N 0.6700(4) 0.1356(3) -0.0060(4) 0.0179(7) Uani 1 1 d . . . . .
N6 N 1.0172(4) 0.0895(3) 0.1349(4) 0.0198(7) Uani 1 1 d . . . . .
H6A H 1.029751 0.007125 0.140868 0.024 Uiso 1 1 calc R U . . .
H6B H 0.910158 0.105331 0.142086 0.024 Uiso 1 1 calc R U . . .
C2 C 0.5980(5) 0.5222(4) 0.3367(5) 0.0218(9) Uani 1 1 d . . . . .
H2A H 0.512676 0.460765 0.317332 0.026 Uiso 1 1 calc R U . . .
H2B H 0.622362 0.561226 0.235545 0.026 Uiso 1 1 calc R U . . .
C3 C 0.7500(4) 0.4544(5) 0.3926(5) 0.0190(7) Uani 1 1 d . . . . .
C4 C 0.8045(6) 0.3393(5) 0.3470(6) 0.0296(11) Uani 1 1 d . . . . .
H4 H 0.748488 0.284838 0.279618 0.035 Uiso 1 1 calc R U . . .
C5 C 0.9846(5) 0.4191(4) 0.5004(6) 0.0227(9) Uani 1 1 d . . . . .
H5 H 1.079723 0.429465 0.561018 0.027 Uiso 1 1 calc R U . . .
C7 C 1.0727(4) 0.1306(4) -0.0242(5) 0.0165(8) Uani 1 1 d . . . . .
H7 H 1.160558 0.073143 -0.054871 0.020 Uiso 1 1 calc R U . . .
C8 C 0.9383(4) 0.1190(4) -0.1527(5) 0.0178(8) Uani 1 1 d . . . . .
H8A H 0.979564 0.152415 -0.251793 0.021 Uiso 1 1 calc R U . . .
H8B H 0.913665 0.031376 -0.169465 0.021 Uiso 1 1 calc R U . . .
C9 C 0.7831(4) 0.1861(4) -0.1104(4) 0.0156(7) Uani 1 1 d . . . . .
C10 C 0.7265(5) 0.3004(4) -0.1554(5) 0.0199(9) Uani 1 1 d . . . . .
H10 H 0.778125 0.354422 -0.225614 0.024 Uiso 1 1 calc R U . . .
C11 C 0.5524(5) 0.2224(4) 0.0065(5) 0.0219(9) Uani 1 1 d . . . . .
H11 H 0.460308 0.212422 0.070076 0.026 Uiso 1 1 calc R U . . .
C12 C 1.1515(4) 0.2604(4) -0.0140(5) 0.0176(8) Uani 1 1 d . . . . .

loop_
_atom_site_aniso_label
_atom_site_aniso_U_11
_atom_site_aniso_U_22
_atom_site_aniso_U_33
_atom_site_aniso_U_23
_atom_site_aniso_U_13
_atom_site_aniso_U_12
O2 0.0215(14) 0.0262(16) 0.0161(16) 0.0012(12) 0.0008(12) -0.0046(11)
O1 0.0234(14) 0.0288(17) 0.0267(18) 0.0041(13) -0.0002(13) -0.0098(12)
C6 0.0186(18) 0.0114(17) 0.020(2) -0.0010(15) 0.0049(15) 0.0004(14)
C1 0.0191(18) 0.0192(19) 0.020(2) 0.0031(17) -0.0017(16) 0.0030(15)
Cd1 0.01966(13) 0.01607(13) 0.01999(15) 0.00058(13) -0.00007(10) 0.00344(11)
Cd2 0.01732(12) 0.01323(12) 0.02192(16) 0.00112(12) 0.00021(10) -0.00171(11)
O3 0.0272(15) 0.0201(15) 0.0222(17) 0.0001(13) -0.0028(13) -0.0051(12)
O4 0.0253(15) 0.0252(16) 0.0265(18) 0.0066(14) 0.0009(13) -0.0080(13)
N1 0.0243(19) 0.025(2) 0.029(2) -0.0077(18) -0.0001(17) 0.0055(15)
N2 0.0211(16) 0.0234(18) 0.021(2) -0.0034(15) -0.0015(14) 0.0045(14)
N3 0.0290(18) 0.0193(17) 0.024(2) 0.0062(15) -0.0004(15) -0.0015(15)
N4 0.0164(16) 0.0205(18) 0.032(2) 0.0096(16) 0.0029(15) 0.0046(13)
N5 0.0144(14) 0.0137(15) 0.026(2) 0.0040(14) 0.0025(13) 0.0009(11)
N6 0.0209(16) 0.0159(17) 0.023(2) 0.0055(14) -0.0012(14) -0.0035(13)
C2 0.0207(18) 0.027(2) 0.018(2) -0.0003(18) -0.0008(16) 0.0014(17)
C3 0.0193(16) 0.0205(18) 0.0171(19) -0.005(2) 0.0007(14) 0.0020(18)
C4 0.027(2) 0.026(2) 0.036(3) -0.014(2) -0.008(2) 0.0030(18)
C5 0.0198(18) 0.026(2) 0.022(2) -0.0058(17) -0.0021(15) 0.0050(15)
C7 0.0138(16) 0.0150(17) 0.021(2) 0.0017(16) 0.0033(15) 0.0007(14)
C8 0.0167(17) 0.020(2) 0.017(2) -0.0024(16) 0.0015(15) -0.0011(15)
C9 0.0138(15) 0.0163(18) 0.0166(19) 0.0009(18) -0.0012(13) -0.0044(16)
C10 0.0187(19) 0.018(2) 0.023(3) 0.0065(18) 0.0033(17) -0.0002(16)
C11 0.0172(17) 0.0202(19) 0.028(2) 0.0069(17) 0.0049(16) 0.0030(14)
C12 0.0127(16) 0.0157(19) 0.024(2) 0.0042(16) 0.0021(15) 0.0017(13)

loop_
_atom_type_symbol
_atom_type_description
_atom_type_scat_dispersion_real
_atom_type_scat_dispersion_imag
_atom_type_scat_source
C C 0.0033 0.0016 'International Tables Vol C Tables 4.2.6.8 and 6.1.1.4'
H H 0.0000 0.0000 'International Tables Vol C Tables 4.2.6.8 and 6.1.1.4'
N N 0.0061 0.0033 'International Tables Vol C Tables 4.2.6.8 and 6.1.1.4'
O O 0.0106 0.0060 'International Tables Vol C Tables 4.2.6.8 and 6.1.1.4'
Cd Cd -0.8075 1.2024 'International Tables Vol C Tables 4.2.6.8 and 6.1.1.4'

loop_
_geom_angle_atom_site_label_1
_geom_angle_atom_site_label_2
_geom_angle_atom_site_label_3
_geom_angle
_geom_angle_site_symmetry_1
_geom_angle_site_symmetry_3
_geom_angle_publ_flag
C6 O2 Cd1 113.8(2) . 2_756 ?
C6 O2 Cd2 84.5(2) . 2_656 ?
Cd1 O2 Cd2 159.99(13) 2_756 2_656 ?
C6 O1 Cd2 99.7(3) . 2_656 ?
O2 C6 O1 122.8(4) . . ?
O2 C6 C1 120.4(3) . . ?
O1 C6 C1 116.7(4) . . ?
N3 C1 C6 110.2(4) . . ?
N3 C1 C2 110.6(3) . . ?
C6 C1 C2 110.6(3) . . ?
N3 C1 H1 108.5 . . ?
C6 C1 H1 108.5 . . ?
C2 C1 H1 108.5 . . ?
N1 Cd1 N2 111.58(14) . 2_746 ?
N1 Cd1 N3 101.84(13) . 2_746 ?
N2 Cd1 N3 81.73(13) 2_746 2_746 ?
N1 Cd1 N6 97.61(14) . . ?
N2 Cd1 N6 95.05(13) 2_746 . ?
N3 Cd1 N6 160.10(12) 2_746 . ?
N1 Cd1 O2 162.78(12) . 2_746 ?
N2 Cd1 O2 82.76(12) 2_746 2_746 ?
N3 Cd1 O2 69.86(11) 2_746 2_746 ?
N6 Cd1 O2 90.27(11) . 2_746 ?
N1 Cd1 O3 86.63(13) . . ?
N2 Cd1 O3 157.94(12) 2_746 . ?
N3 Cd1 O3 107.44(12) 2_746 . ?
N6 Cd1 O3 69.36(11) . . ?
O2 Cd1 O3 81.84(10) 2_746 . ?
N4 Cd2 N5 131.64(14) 2_645 . ?
N4 Cd2 O4 95.97(13) 2_645 2_745 ?
N5 Cd2 O4 120.92(11) . 2_745 ?
N4 Cd2 O1 107.04(12) 2_645 2_646 ?
N5 Cd2 O1 103.79(13) . 2_646 ?
O4 Cd2 O1 89.26(11) 2_745 2_646 ?
N4 Cd2 O2 85.36(11) 2_645 2_646 ?
N5 Cd2 O2 84.55(11) . 2_646 ?
O4 Cd2 O2 140.04(11) 2_745 2_646 ?
O1 Cd2 O2 52.86(9) 2_646 2_646 ?
C12 O3 Cd1 117.8(3) . . ?
C12 O4 Cd2 109.0(3) . 2_755 ?
C5 N1 C4 104.0(4) . . ?
C5 N1 Cd1 122.9(3) . . ?
C4 N1 Cd1 130.6(3) . . ?
C5 N2 C3 104.3(4) . . ?
C5 N2 Cd1 125.6(3) . 2_756 ?
C3 N2 Cd1 129.0(3) . 2_756 ?
C1 N3 Cd1 109.1(2) . 2_756 ?
C1 N3 H3A 109.9 . . ?
Cd1 N3 H3A 109.9 2_756 . ?
C1 N3 H3B 109.9 . . ?
Cd1 N3 H3B 109.9 2_756 . ?
H3A N3 H3B 108.3 . . ?
C11 N4 C10 105.0(3) . . ?
C11 N4 Cd2 118.9(3) . 2_655 ?
C10 N4 Cd2 134.6(3) . 2_655 ?
C11 N5 C9 104.9(3) . . ?
C11 N5 Cd2 115.8(2) . . ?
C9 N5 Cd2 138.6(3) . . ?
C7 N6 Cd1 116.9(2) . . ?
C7 N6 H6A 108.1 . . ?
Cd1 N6 H6A 108.1 . . ?
C7 N6 H6B 108.1 . . ?
Cd1 N6 H6B 108.1 . . ?
H6A N6 H6B 107.3 . . ?
C3 C2 C1 117.2(4) . . ?
C3 C2 H2A 108.0 . . ?
C1 C2 H2A 108.0 . . ?
C3 C2 H2B 108.0 . . ?
C1 C2 H2B 108.0 . . ?
H2A C2 H2B 107.2 . . ?
C4 C3 N2 107.9(4) . . ?
C4 C3 C2 127.9(4) . . ?
N2 C3 C2 123.9(4) . . ?
C3 C4 N1 109.2(4) . . ?
C3 C4 H4 125.4 . . ?
N1 C4 H4 125.4 . . ?
N1 C5 N2 114.6(4) . . ?
N1 C5 H5 122.7 . . ?
N2 C5 H5 122.7 . . ?
N6 C7 C12 110.4(3) . . ?
N6 C7 C8 113.0(3) . . ?
C12 C7 C8 114.0(3) . . ?
N6 C7 H7 106.2 . . ?
C12 C7 H7 106.2 . . ?
C8 C7 H7 106.2 . . ?
C9 C8 C7 112.9(3) . . ?
C9 C8 H8A 109.0 . . ?
C7 C8 H8A 109.0 . . ?
C9 C8 H8B 109.0 . . ?
C7 C8 H8B 109.0 . . ?
H8A C8 H8B 107.8 . . ?
C10 C9 N5 107.6(3) . . ?
C10 C9 C8 130.5(4) . . ?
N5 C9 C8 121.9(4) . . ?
C9 C10 N4 108.5(4) . . ?
C9 C10 H10 125.7 . . ?
N4 C10 H10 125.7 . . ?
N4 C11 N5 113.9(3) . . ?
N4 C11 H11 123.1 . . ?
N5 C11 H11 123.1 . . ?
O3 C12 O4 122.9(4) . . ?
O3 C12 C7 120.9(4) . . ?
O4 C12 C7 116.0(4) . . ?

loop_
_geom_bond_atom_site_label_1
_geom_bond_atom_site_label_2
_geom_bond_distance
_geom_bond_site_symmetry_2
_geom_bond_publ_flag
O2 C6 1.256(5) . ?
O2 Cd1 2.426(3) 2_756 ?
O2 Cd2 2.623(3) 2_656 ?
O1 C6 1.260(5) . ?
O1 Cd2 2.295(3) 2_656 ?
C6 C1 1.525(6) . ?
C1 N3 1.484(5) . ?
C1 C2 1.528(6) . ?
C1 H1 0.9800 . ?
Cd1 N1 2.228(4) . ?
Cd1 N2 2.264(4) 2_746 ?
Cd1 N3 2.340(4) 2_746 ?
Cd1 N6 2.342(4) . ?
Cd1 O3 2.456(3) . ?
Cd2 N4 2.179(3) 2_645 ?
Cd2 N5 2.189(3) . ?
Cd2 O4 2.261(3) 2_745 ?
O3 C12 1.244(5) . ?
O4 C12 1.267(5) . ?
N1 C5 1.325(6) . ?
N1 C4 1.371(6) . ?
N2 C5 1.335(5) . ?
N2 C3 1.373(5) . ?
N3 H3A 0.8900 . ?
N3 H3B 0.8900 . ?
N4 C11 1.313(5) . ?
N4 C10 1.389(5) . ?
N5 C11 1.339(5) . ?
N5 C9 1.387(5) . ?
N6 C7 1.483(5) . ?
N6 H6A 0.8900 . ?
N6 H6B 0.8900 . ?
C2 C3 1.506(6) . ?
C2 H2A 0.9700 . ?
C2 H2B 0.9700 . ?
C3 C4 1.367(6) . ?
C4 H4 0.9300 . ?
C5 H5 0.9300 . ?
C7 C12 1.534(5) . ?
C7 C8 1.537(6) . ?
C7 H7 0.9800 . ?
C8 C9 1.498(5) . ?
C8 H8A 0.9700 . ?
C8 H8B 0.9700 . ?
C9 C10 1.362(6) . ?
C10 H10 0.9300 . ?
C11 H11 0.9300 . ?
